data_7250704
loop_
_publ_author_name
'Shabangu, Samuel M.'
'Eaby, Alan C.'
'Croitor, Lilia'
'Bezrukov, Andrey A.'
'Zaworotko, Michael J.'

_publ_section_title
;
 Water vapour sorption properties of a family of square lattice topology
 porous coordination networks.
;
_journal_issue 34
_journal_name_full CrystEngComm
_journal_page_first 5669
_journal_page_last 5675
_journal_paper_doi 10.1039/d5ce00385g
_journal_volume 27
_journal_year 2025
_chemical_formula_sum 'C14 H17 N2 O9 Zn'
_chemical_formula_weight 422.66
_space_group_crystal_system monoclinic
_space_group_IT_number 15
_space_group_name_Hall '-C 2yc'
_space_group_name_H-M_alt 'C 1 2/c 1'
_atom_sites_solution_hydrogens mixed
_audit_creation_method SHELXL-2014/7
_audit_update_record
;
2025-06-06 deposited with the CCDC.	2025-07-23 downloaded from the CCDC.
;
_cell_angle_alpha 90
_cell_angle_beta 109.438(2)
_cell_angle_gamma 90
_cell_formula_units_Z 4
_cell_length_a 19.9774(9)
_cell_length_b 11.3313(6)
_cell_length_c 8.0463(3)
_cell_measurement_reflns_used 2222
_cell_measurement_temperature 150(2)
_cell_measurement_theta_max 25.51
_cell_measurement_theta_min 3.11
_cell_volume 1717.62(14)
_computing_structure_refinement 'SHELXL-2014/7 (Sheldrick, 2014)'
_diffrn_ambient_temperature 150(2)
_diffrn_measured_fraction_theta_full 0.973
_diffrn_measured_fraction_theta_max 0.973
_diffrn_measurement_device_type 'Bruker APEX-II CCD'
_diffrn_measurement_method '\f and \w scans'
_diffrn_radiation_type MoK\a
_diffrn_radiation_wavelength 0.71073
_diffrn_reflns_av_R_equivalents 0.0933
_diffrn_reflns_av_unetI/netI 0.0945
_diffrn_reflns_Laue_measured_fraction_full 0.973
_diffrn_reflns_Laue_measured_fraction_max 0.973
_diffrn_reflns_limit_h_max 23
_diffrn_reflns_limit_h_min -21
_diffrn_reflns_limit_k_max 13
_diffrn_reflns_limit_k_min -12
_diffrn_reflns_limit_l_max 9
_diffrn_reflns_limit_l_min -9
_diffrn_reflns_number 6374
_diffrn_reflns_point_group_measured_fraction_full 0.973
_diffrn_reflns_point_group_measured_fraction_max 0.973
_diffrn_reflns_theta_full 25.024
_diffrn_reflns_theta_max 25.024
_diffrn_reflns_theta_min 3.111
_exptl_absorpt_coefficient_mu 1.482
_exptl_absorpt_correction_type none
_exptl_crystal_colour colorless
_exptl_crystal_density_diffrn 1.634
_exptl_crystal_description needle
_exptl_crystal_F_000 868
_exptl_crystal_size_max 0.209
_exptl_crystal_size_mid 0.071
_exptl_crystal_size_min 0.042
_refine_diff_density_max 0.666
_refine_diff_density_min -0.685
_refine_diff_density_rms 0.119
_refine_ls_extinction_method none
_refine_ls_goodness_of_fit_ref 1.013
_refine_ls_hydrogen_treatment mixed
_refine_ls_matrix_type full
_refine_ls_number_parameters 98
_refine_ls_number_reflns 1486
_refine_ls_number_restraints 8
_refine_ls_restrained_S_all 1.010
_refine_ls_R_factor_all 0.0979
_refine_ls_R_factor_gt 0.0545
_refine_ls_shift/su_max 0.000
_refine_ls_shift/su_mean 0.000
_refine_ls_structure_factor_coef Fsqd
_refine_ls_weighting_details 'w=1/[\s^2^(Fo^2^)+(0.0521P)^2^+5.4929P] where P=(Fo^2^+2Fc^2^)/3'
_refine_ls_weighting_scheme calc
_refine_ls_wR_factor_gt 0.1076
_refine_ls_wR_factor_ref 0.1249
_reflns_Friedel_coverage 0.000
_reflns_number_gt 1023
_reflns_number_total 1486
_reflns_threshold_expression 'I > 2\s(I)'
_cod_data_source_file d5ce00385g2.cif
_cod_data_source_block Zn_sql_150K
_cod_depositor_comments 'Adding full bibliography for 7250704--7250705.cif.'
_cod_original_sg_symbol_H-M 'C 2/c'
_cod_database_code 7250704
_shelx_shelxl_version_number 2014/7
_shelx_space_group_comment
;
The symmetry employed for this shelxl refinement is uniquely defined
by the following loop, which should always be used as a source of
symmetry information in preference to the above space-group names.
They are only intended as comments.
;
_shelx_estimated_absorpt_t_min 0.747
_shelx_estimated_absorpt_t_max 0.940

loop_
_space_group_symop_operation_xyz
'x, y, z'
'-x, y, -z+1/2'
'x+1/2, y+1/2, z'
'-x+1/2, y+1/2, -z+1/2'
'-x, -y, -z'
'x, -y, z-1/2'
'-x+1/2, -y+1/2, -z'
'x+1/2, -y+1/2, z-1/2'

loop_
_atom_site_label
_atom_site_type_symbol
_atom_site_fract_x
_atom_site_fract_y
_atom_site_fract_z
_atom_site_U_iso_or_equiv
_atom_site_adp_type
_atom_site_occupancy
_atom_site_site_symmetry_order
_atom_site_calc_flag
_atom_site_refinement_flags_posn
_atom_site_refinement_flags_adp
_atom_site_refinement_flags_occupancy
_atom_site_disorder_assembly
_atom_site_disorder_group
Zn1 Zn 0.2500 0.7500 0.5000 0.0132(3) Uani 1 2 d DS . P . .
O1 O 0.29063(19) 0.7916(3) 0.7718(4) 0.0214(9) Uani 1 1 d . . . . .
O2 O 0.17763(18) 0.6040(3) 0.8410(4) 0.0190(9) Uani 1 1 d . . . . .
O3 O 0.29497(19) 0.9064(3) 0.4570(4) 0.0184(9) Uani 1 1 d G . . . .
H3A H 0.3129 0.9192 0.3737 0.028 Uiso 1 1 d DG U . . .
H3B H 0.3077 0.9676 0.5260 0.028 Uiso 1 1 d DG U . . .
C6 C 0.2669(3) 0.7676(4) 0.8950(6) 0.0151(12) Uani 1 1 d . . . . .
C7 C 0.2169(3) 0.6852(4) 0.9270(7) 0.0137(11) Uani 1 1 d . . . . .
O4 O 0.4306(3) 0.8843(4) 0.9157(6) 0.0376(12) Uani 1 1 d D . . . .
H4A H 0.447(3) 0.898(6) 1.026(3) 0.056 Uiso 1 1 d D U . . .
N1 N 0.3514(3) 0.6546(5) 0.5257(8) 0.0176(6) Uani 0.502(5) 1 d G . P A 1
C5' C 0.3543(3) 0.5330(5) 0.5502(9) 0.0176(6) Uani 0.502(5) 1 d G . P A 1
H5' H 0.3156 0.4927 0.5682 0.021 Uiso 0.502(5) 1 calc R U P A 1
C4' C 0.4139(3) 0.4705(4) 0.5483(9) 0.0176(6) Uani 0.502(5) 1 d G . P A 1
H4' H 0.4159 0.3874 0.5651 0.021 Uiso 0.502(5) 1 calc R U P A 1
C3 C 0.4706(3) 0.5294(6) 0.5220(9) 0.0176(6) Uani 0.502(5) 1 d G . P A 1
C2 C 0.4676(3) 0.6510(6) 0.4975(9) 0.0176(6) Uani 0.502(5) 1 d G . P A 1
H2 H 0.5063 0.6913 0.4795 0.021 Uiso 0.502(5) 1 calc R U P A 1
C1 C 0.4080(4) 0.7136(4) 0.4994(9) 0.0176(6) Uani 0.502(5) 1 d G . P A 1
H1 H 0.4060 0.7967 0.4826 0.021 Uiso 0.502(5) 1 calc R U P A 1
N1' N 0.3437(3) 0.6590(5) 0.4906(8) 0.0176(6) Uani 0.498(5) 1 d G . P A 2
C8 C 0.3373(3) 0.5449(5) 0.4236(9) 0.0176(6) Uani 0.498(5) 1 d G U P A 2
H8 H 0.2921 0.5081 0.3814 0.021 Uiso 0.498(5) 1 calc R U P A 2
C4 C 0.3972(3) 0.4846(5) 0.4182(9) 0.0176(6) Uani 0.498(5) 1 d G . P A 2
H4 H 0.3928 0.4066 0.3725 0.021 Uiso 0.498(5) 1 calc R U P A 2
C3' C 0.4634(3) 0.5384(6) 0.4799(9) 0.0176(6) Uani 0.498(5) 1 d G . P A 2
C2' C 0.4698(3) 0.6525(6) 0.5469(9) 0.0176(6) Uani 0.498(5) 1 d G . P A 2
H2' H 0.5151 0.6892 0.5891 0.021 Uiso 0.498(5) 1 calc R U P A 2
C1' C 0.4100(4) 0.7128(5) 0.5522(8) 0.0176(6) Uani 0.498(5) 1 d G . P A 2
H1' H 0.4143 0.7907 0.5980 0.021 Uiso 0.498(5) 1 calc R U P A 2
O5 O 0.5000 0.9726(6) 1.2500 0.0397(16) Uani 1 2 d GS T P . .
H5 H 0.5231 1.0159 1.1982 0.060 Uiso 0.5 1 d G U P . .
H4B H 0.393(4) 0.871(6) 0.881(9) 0.04(2) Uiso 1 1 d . . . . .

loop_
_atom_site_aniso_label
_atom_site_aniso_U_11
_atom_site_aniso_U_22
_atom_site_aniso_U_33
_atom_site_aniso_U_23
_atom_site_aniso_U_13
_atom_site_aniso_U_12
Zn1 0.0158(5) 0.0128(5) 0.0128(4) 0.0000(4) 0.0073(3) 0.0005(4)
O1 0.027(2) 0.026(2) 0.0150(19) -0.0028(16) 0.0126(17) -0.0094(17)
O2 0.026(2) 0.014(2) 0.019(2) -0.0011(16) 0.0101(17) -0.0075(17)
O3 0.027(2) 0.016(2) 0.019(2) -0.0032(16) 0.0157(18) -0.0025(17)
C6 0.017(3) 0.013(3) 0.017(3) 0.003(2) 0.008(2) 0.003(2)
C7 0.017(3) 0.007(3) 0.019(3) 0.002(2) 0.010(2) 0.004(2)
O4 0.022(3) 0.046(3) 0.046(3) -0.004(2) 0.012(3) -0.003(2)
N1 0.0172(14) 0.0174(13) 0.0182(15) 0.0005(12) 0.0058(13) 0.0026(10)
C5' 0.0172(14) 0.0174(13) 0.0182(15) 0.0005(12) 0.0058(13) 0.0026(10)
C4' 0.0172(14) 0.0174(13) 0.0182(15) 0.0005(12) 0.0058(13) 0.0026(10)
C3 0.0172(14) 0.0174(13) 0.0182(15) 0.0005(12) 0.0058(13) 0.0026(10)
C2 0.0172(14) 0.0174(13) 0.0182(15) 0.0005(12) 0.0058(13) 0.0026(10)
C1 0.0172(14) 0.0174(13) 0.0182(15) 0.0005(12) 0.0058(13) 0.0026(10)
N1' 0.0172(14) 0.0174(13) 0.0182(15) 0.0005(12) 0.0058(13) 0.0026(10)
C8 0.0172(14) 0.0174(13) 0.0182(15) 0.0005(12) 0.0058(13) 0.0026(10)
C4 0.0172(14) 0.0174(13) 0.0182(15) 0.0005(12) 0.0058(13) 0.0026(10)
C3' 0.0172(14) 0.0174(13) 0.0182(15) 0.0005(12) 0.0058(13) 0.0026(10)
C2' 0.0172(14) 0.0174(13) 0.0182(15) 0.0005(12) 0.0058(13) 0.0026(10)
C1' 0.0172(14) 0.0174(13) 0.0182(15) 0.0005(12) 0.0058(13) 0.0026(10)
O5 0.031(4) 0.050(5) 0.044(4) 0.000 0.019(3) 0.000

loop_
_atom_type_symbol
_atom_type_description
_atom_type_scat_dispersion_real
_atom_type_scat_dispersion_imag
_atom_type_scat_source
C C 0.0033 0.0016 'International Tables Vol C Tables 4.2.6.8 and 6.1.1.4'
H H 0.0000 0.0000 'International Tables Vol C Tables 4.2.6.8 and 6.1.1.4'
N N 0.0061 0.0033 'International Tables Vol C Tables 4.2.6.8 and 6.1.1.4'
O O 0.0106 0.0060 'International Tables Vol C Tables 4.2.6.8 and 6.1.1.4'
Zn Zn 0.2839 1.4301 'International Tables Vol C Tables 4.2.6.8 and 6.1.1.4'

loop_
_geom_angle_atom_site_label_1
_geom_angle_atom_site_label_2
_geom_angle_atom_site_label_3
_geom_angle
_geom_angle_site_symmetry_1
_geom_angle_site_symmetry_3
_geom_angle_publ_flag
O3 Zn1 O3 180.0 . 7_566 ?
O3 Zn1 O1 86.78(13) . . ?
O3 Zn1 O1 93.22(13) 7_566 . ?
O3 Zn1 O1 93.22(13) . 7_566 ?
O3 Zn1 O1 86.78(13) 7_566 7_566 ?
O1 Zn1 O1 180.0 . 7_566 ?
O3 Zn1 N1' 91.5(2) . 7_566 ?
O3 Zn1 N1' 88.5(2) 7_566 7_566 ?
O1 Zn1 N1' 84.05(19) . 7_566 ?
O1 Zn1 N1' 95.95(19) 7_566 7_566 ?
O3 Zn1 N1' 88.5(2) . . ?
O3 Zn1 N1' 91.5(2) 7_566 . ?
O1 Zn1 N1' 95.95(19) . . ?
O1 Zn1 N1' 84.05(19) 7_566 . ?
N1' Zn1 N1' 180.0 7_566 . ?
O3 Zn1 N1 89.95(19) . . ?
O3 Zn1 N1 90.05(19) 7_566 . ?
O1 Zn1 N1 89.31(19) . . ?
O1 Zn1 N1 90.69(19) 7_566 . ?
O3 Zn1 N1 90.05(19) . 7_566 ?
O3 Zn1 N1 89.95(19) 7_566 7_566 ?
O1 Zn1 N1 90.69(19) . 7_566 ?
O1 Zn1 N1 89.31(19) 7_566 7_566 ?
N1 Zn1 N1 180.0(3) . 7_566 ?
C6 O1 Zn1 130.4(3) . . ?
Zn1 O3 H3A 125.8 . . ?
Zn1 O3 H3B 128.8 . . ?
H3A O3 H3B 104.4 . . ?
O1 C6 C7 137.5(5) . . ?
O1 C6 C7 132.3(5) . 7_567 ?
C7 C6 C7 90.2(4) . 7_567 ?
O2 C7 C6 135.5(5) . . ?
O2 C7 C6 134.6(5) . 7_567 ?
C6 C7 C6 89.8(4) . 7_567 ?
H4A O4 H4B 116(7) . . ?
C5' N1 C1 120.0 . . ?
C5' N1 Zn1 119.0(3) . . ?
C1 N1 Zn1 120.7(3) . . ?
N1 C5' C4' 120.0 . . ?
N1 C5' H5' 120.0 . . ?
C4' C5' H5' 120.0 . . ?
C3 C4' C5' 120.0 . . ?
C3 C4' H4' 120.0 . . ?
C5' C4' H4' 120.0 . . ?
C4' C3 C2 120.0 . . ?
C4' C3 C3 124.5(9) . 5_666 ?
C2 C3 C3 114.1(9) . 5_666 ?
C3 C2 C1 120.0 . . ?
C3 C2 H2 120.0 . . ?
C1 C2 H2 120.0 . . ?
C2 C1 N1 120.0 . . ?
C2 C1 H1 120.0 . . ?
N1 C1 H1 120.0 . . ?
C8 N1' C1' 120.0 . . ?
C8 N1' Zn1 119.3(4) . . ?
C1' N1' Zn1 120.7(4) . . ?
C4 C8 N1' 120.0 . . ?
C4 C8 H8 120.0 . . ?
N1' C8 H8 120.0 . . ?
C8 C4 C3' 120.0 . . ?
C8 C4 H4 120.0 . . ?
C3' C4 H4 120.0 . . ?
C4 C3' C2' 120.0 . . ?
C4 C3' C3' 121.2(8) . 5_666 ?
C2' C3' C3' 117.2(8) . 5_666 ?
C1' C2' C3' 120.0 . . ?
C1' C2' H2' 120.0 . . ?
C3' C2' H2' 120.0 . . ?
C2' C1' N1' 120.0 . . ?
C2' C1' H1' 120.0 . . ?
N1' C1' H1' 120.0 . . ?

loop_
_geom_bond_atom_site_label_1
_geom_bond_atom_site_label_2
_geom_bond_distance
_geom_bond_site_symmetry_2
_geom_bond_publ_flag
Zn1 O3 2.068(3) . ?
Zn1 O3 2.068(3) 7_566 ?
Zn1 O1 2.117(3) . ?
Zn1 O1 2.117(3) 7_566 ?
Zn1 N1' 2.161(5) 7_566 ?
Zn1 N1' 2.161(5) . ?
Zn1 N1 2.244(5) . ?
Zn1 N1 2.244(5) 7_566 ?
O1 C6 1.263(6) . ?
O2 C7 1.258(6) . ?
O3 H3A 0.8706 . ?
O3 H3B 0.8712 . ?
C6 C7 1.451(7) . ?
C6 C7 1.460(7) 7_567 ?
C7 C6 1.460(7) 7_567 ?
O4 H4A 0.85(2) . ?
O4 H4B 0.72(7) . ?
N1 C5' 1.3900 . ?
N1 C1 1.3900 . ?
C5' C4' 1.3900 . ?
C5' H5' 0.9500 . ?
C4' C3 1.3900 . ?
C4' H4' 0.9500 . ?
C3 C2 1.3900 . ?
C3 C3 1.493(10) 5_666 ?
C2 C1 1.3900 . ?
C2 H2 0.9500 . ?
C1 H1 0.9500 . ?
N1' C8 1.3900 . ?
N1' C1' 1.3900 . ?
C8 C4 1.3900 . ?
C8 H8 0.9500 . ?
C4 C3' 1.3900 . ?
C4 H4 0.9500 . ?
C3' C2' 1.3900 . ?
C3' C3' 1.638(10) 5_666 ?
C2' C1' 1.3900 . ?
C2' H2' 0.9500 . ?
C1' H1' 0.9500 . ?
O5 H5 0.8697 . ?

loop_
_geom_hbond_atom_site_label_D
_geom_hbond_atom_site_label_H
_geom_hbond_atom_site_label_A
_geom_hbond_distance_DH
_geom_hbond_distance_HA
_geom_hbond_distance_DA
_geom_hbond_angle_DHA
_geom_hbond_site_symmetry_A
O3 H3A O2 0.87 1.82 2.633(4) 155.0 7_566
O3 H3B O2 0.87 1.85 2.713(5) 172.3 4_556
O4 H4B O1 0.72(7) 2.14(7) 2.847(6) 167(8) .

loop_
_geom_torsion_atom_site_label_1
_geom_torsion_atom_site_label_2
_geom_torsion_atom_site_label_3
_geom_torsion_atom_site_label_4
_geom_torsion
_geom_torsion_site_symmetry_1
_geom_torsion_site_symmetry_2
_geom_torsion_site_symmetry_3
_geom_torsion_site_symmetry_4
_geom_torsion_publ_flag
Zn1 O1 C6 C7 18.3(9) . . . . ?
Zn1 O1 C6 C7 -164.1(4) . . . 7_567 ?
O1 C6 C7 O2 0.3(11) . . . . ?
C7 C6 C7 O2 -177.9(7) 7_567 . . . ?
O1 C6 C7 C6 178.2(8) . . . 7_567 ?
C7 C6 C7 C6 0.001(1) 7_567 . . 7_567 ?
C1 N1 C5' C4' 0.0 . . . . ?
Zn1 N1 C5' C4' 173.4(4) . . . . ?
N1 C5' C4' C3 0.0 . . . . ?
C5' C4' C3 C2 0.0 . . . . ?
C5' C4' C3 C3 -165.9(11) . . . 5_666 ?
C4' C3 C2 C1 0.0 . . . . ?
C3 C3 C2 C1 167.3(10) 5_666 . . . ?
C3 C2 C1 N1 0.0 . . . . ?
C5' N1 C1 C2 0.0 . . . . ?
Zn1 N1 C1 C2 -173.3(4) . . . . ?
C1' N1' C8 C4 0.0 . . . . ?
Zn1 N1' C8 C4 -179.3(4) . . . . ?
N1' C8 C4 C3' 0.0 . . . . ?
C8 C4 C3' C2' 0.0 . . . . ?
C8 C4 C3' C3' 165.2(10) . . . 5_666 ?
C4 C3' C2' C1' 0.0 . . . . ?
C3' C3' C2' C1' -165.8(10) 5_666 . . . ?
C3' C2' C1' N1' 0.0 . . . . ?
C8 N1' C1' C2' 0.0 . . . . ?
Zn1 N1' C1' C2' 179.3(4) . . . . ?
